data_2311059
loop_
_publ_author_name
'Ahtee, M.'
'Hewat, A.W.'

_publ_section_title
;
 The structures of Na0.98 K0.02 Nb O3 and Na0.9 K0.1 Nb O3 (phase Q) at
 room temperature by neutron powder diffraction
;
_journal_name_full 'Acta Crystallographica A (24,1968-38,1982)'
_journal_page_first 846
_journal_page_last 850
_journal_volume 31
_journal_year 1975
_chemical_formula_sum 'K0.02 Na0.98 Nb O3'
_chemical_name_systematic '(Na0.98 K0.02) (Nb O3)'
_space_group_IT_number 6
_symmetry_space_group_name_Hall 'P -2y'
_symmetry_space_group_name_H-M 'P 1 m 1'
_cell_angle_alpha 90
_cell_angle_beta 90.856
_cell_angle_gamma 90
_cell_formula_units_Z 8
_cell_length_a 7.8567
_cell_length_b 7.767
_cell_length_c 7.8478
_cell_volume 478.843
_citation_journal_id_ASTM ACACBN
_cod_data_source_file Ahtee_ACACBN_1975_257.cif
_cod_data_source_block K0.02Na0.98Nb1O3
_cod_original_cell_volume 478.8428
_cod_original_formula_sum 'K0.02 Na0.98 Nb1 O3'
_cod_database_code 2311059

loop_
_symmetry_equiv_pos_as_xyz
x,y,z
x,-y,z

loop_
_atom_site_label
_atom_site_type_symbol
_atom_site_fract_x
_atom_site_fract_y
_atom_site_fract_z
_atom_site_occupancy
_atom_site_U_iso_or_equiv
O14 O-2 0.75 0.221 0.4658 1 0.0
O4 O-2 -0.029 0.5 0.471 1 0.0
O12 O-2 0.471 0.5 0.971 1 0.0
Nb2 Nb+5 0.0166 0.251 0.4834 1 0.0
K4 K+1 0.275 0.5 0.736 0.02 0.0
K6 K+1 0.775 0 0.236 0.02 0.0
O9 O-2 0.471 0 0.471 1 0.0
Nb1 Nb+5 0.0166 0.251 -0.0166 1 0.0
Na7 Na+1 0.764 0.5 0.725 0.98 0.0
O16 O-2 0.75 0.279 0.0342 1 0.0
O2 O-2 0.029 0 0.529 1 0.0
K7 K+1 0.764 0.5 0.725 0.02 0.0
O5 O-2 0.0342 0.221 0.25 1 0.0
O1 O-2 -0.029 0 -0.029 1 0.0
Na4 Na+1 0.275 0.5 0.736 0.98 0.0
K3 K+1 0.264 0.5 0.225 0.02 0.0
Na3 Na+1 0.264 0.5 0.225 0.98 0.0
O3 O-2 0.029 0.5 0.029 1 0.0
O7 O-2 -0.0342 0.279 0.75 1 0.0
Na1 Na+1 0.264 0 0.225 0.98 0.0
O15 O-2 0.4658 0.279 0.25 1 0.0
K8 K+1 0.775 0.5 0.236 0.02 0.0
Na6 Na+1 0.775 0 0.236 0.98 0.0
O11 O-2 0.529 0.5 0.529 1 0.0
Na5 Na+1 0.764 0 0.725 0.98 0.0
K1 K+1 0.264 0 0.225 0.02 0.0
K2 K+1 0.275 0 0.736 0.02 0.0
O8 O-2 0.25 0.279 0.5342 1 0.0
O10 O-2 0.529 0 0.029 1 0.0
K5 K+1 0.764 0 0.725 0.02 0.0
O6 O-2 0.25 0.221 -0.0342 1 0.0
Nb3 Nb+5 0.5166 0.251 0.4834 1 0.0
Nb4 Nb+5 0.5166 0.251 0.9834 1 0.0
O13 O-2 0.5342 0.221 0.75 1 0.0
Na8 Na+1 0.775 0.5 0.236 0.98 0.0
Na2 Na+1 0.275 0 0.736 0.98 0.0
